data_1571807
loop_
_publ_author_name
'Shin, Jeongcheol'
'Kim, Jin'
'Choi, Jonghoon'

_publ_section_title
;
 Triacetonitrile(1,4,7-trimethyl-1,4,7-triazacyclononane)cobalt(II)
 bis(tetraphenylborate)
;
_journal_coeditor_code BX4029
_journal_issue 6
_journal_name_full IUCrData
_journal_paper_doi 10.1107/S241431462400539X
_journal_volume 9
_journal_year 2024
_chemical_formula_iupac '[Co (C2 H3 N)3 (C9 H21 N3)] (C24 H20 B)2'
_chemical_formula_moiety 'C15 H30 Co N6 2+, 2(C24 H20 B -)'
_chemical_formula_sum 'C63 H70 B2 Co N6'
_chemical_formula_weight 991.80
_chemical_name_systematic
;
Triacetonitrile(1,4,7-trimethyl-1,4,7-triazacyclononane)cobalt(II)
bis(tetraphenylborate)
;
_space_group_crystal_system monoclinic
_space_group_IT_number 14
_space_group_name_Hall '-P 2ybc'
_space_group_name_H-M_alt 'P 1 21/c 1'
_atom_sites_solution_hydrogens geom
_audit_creation_method SHELXL-2018/3
_cell_angle_alpha 90
_cell_angle_beta 90.332(2)
_cell_angle_gamma 90
_cell_formula_units_Z 4
_cell_length_a 18.1245(16)
_cell_length_b 11.6689(10)
_cell_length_c 26.067(2)
_cell_measurement_reflns_used 9821
_cell_measurement_temperature 133(2)
_cell_measurement_theta_max 24.65
_cell_measurement_theta_min 2.21
_cell_volume 5512.9(8)
_computing_cell_refinement
;
SAINT (Bruker, 2014)
;
_computing_data_collection
;
APEX2 (Bruker, 2014)
;
_computing_data_reduction
;
SAINT (Bruker, 2014)
;
_computing_molecular_graphics
;
ORTEP-3 for Windows (Farrugia, 2012)
;
_computing_publication_material
;
<i>CIFTAB</i> (Sheldrick, 2008)
;
_computing_structure_refinement
;
<i>SHELXL2018/3</i> (Sheldrick, 2015b)
;
_computing_structure_solution
;
<i>SHELXT2018/2</i> (Sheldrick, 2015a)
;
_diffrn_ambient_temperature 133(2)
_diffrn_measured_fraction_theta_full 0.997
_diffrn_measured_fraction_theta_max 0.997
_diffrn_measurement_device_type 'Bruker APEXII CCD detector'
_diffrn_measurement_method 'phi and omega scans'
_diffrn_radiation_type MoK\a
_diffrn_radiation_wavelength 0.71073
_diffrn_reflns_av_R_equivalents 0.0958
_diffrn_reflns_av_unetI/netI 0.0525
_diffrn_reflns_limit_h_max 21
_diffrn_reflns_limit_h_min -21
_diffrn_reflns_limit_k_max 13
_diffrn_reflns_limit_k_min -13
_diffrn_reflns_limit_l_max 30
_diffrn_reflns_limit_l_min -30
_diffrn_reflns_number 112545
_diffrn_reflns_theta_full 24.757
_diffrn_reflns_theta_max 24.757
_diffrn_reflns_theta_min 1.912
_diffrn_source 'fine-focus sealed tube'
_exptl_absorpt_coefficient_mu 0.356
_exptl_absorpt_correction_T_max 0.7451
_exptl_absorpt_correction_T_min 0.6273
_exptl_absorpt_correction_type multi-scan
_exptl_absorpt_process_details
;
(SADABS; Krause <i>et al.</i>,  2015)
;
_exptl_crystal_colour orange
_exptl_crystal_density_diffrn 1.195
_exptl_crystal_density_method 'not measured'
_exptl_crystal_description platy
_exptl_crystal_F_000 2108
_exptl_crystal_size_max 0.101
_exptl_crystal_size_mid 0.089
_exptl_crystal_size_min 0.051
_refine_diff_density_max 0.593
_refine_diff_density_min -0.632
_refine_ls_extinction_method none
_refine_ls_goodness_of_fit_ref 1.142
_refine_ls_hydrogen_treatment constr
_refine_ls_matrix_type full
_refine_ls_number_parameters 655
_refine_ls_number_reflns 9437
_refine_ls_number_restraints 0
_refine_ls_restrained_S_all 1.142
_refine_ls_R_factor_all 0.0897
_refine_ls_R_factor_gt 0.0562
_refine_ls_shift/su_max 0.000
_refine_ls_shift/su_mean 0.000
_refine_ls_structure_factor_coef Fsqd
_refine_ls_weighting_details 'w=1/[\s^2^(Fo^2^)+(0.0330P)^2^+3.7116P] where P=(Fo^2^+2Fc^2^)/3'
_refine_ls_weighting_scheme calc
_refine_ls_wR_factor_gt 0.0971
_refine_ls_wR_factor_ref 0.1069
_reflns_number_gt 6984
_reflns_number_total 9437
_reflns_threshold_expression 'I > 2\s(I)'
_cod_data_source_file bx4029.cif
_cod_data_source_block I
_cod_original_cell_volume 5513.0(8)
_cod_original_sg_symbol_H-M 'P 21/c'
_cod_database_code 1571807
_shelx_space_group_comment
;
The symmetry employed for this shelxl refinement is uniquely defined
by the following loop, which should always be used as a source of
symmetry information in preference to the above space-group names.
They are only intended as comments.
;
_shelx_estimated_absorpt_t_min 0.965
_shelx_estimated_absorpt_t_max 0.982

loop_
_space_group_symop_operation_xyz
'x, y, z'
'-x, y+1/2, -z+1/2'
'-x, -y, -z'
'x, -y-1/2, z-1/2'

loop_
_atom_site_type_symbol
_atom_site_label
_atom_site_fract_x
_atom_site_fract_y
_atom_site_fract_z
_atom_site_U_iso_or_equiv
_atom_site_adp_type
_atom_site_calc_flag
_atom_site_occupancy
_atom_site_disorder_assembly
_atom_site_disorder_group
Co Co1 0.26079(2) 0.21794(3) 0.37198(2) 0.02127(11) Uani d 1 . .
N N1 0.36590(12) 0.2774(2) 0.34576(9) 0.0289(6) Uani d 1 . .
N N2 0.32689(13) 0.1042(2) 0.41730(9) 0.0364(6) Uani d 1 . .
N N3 0.27676(13) 0.09052(19) 0.31402(8) 0.0297(6) Uani d 1 . .
N N4 0.25061(14) 0.3410(2) 0.43183(9) 0.0373(6) Uani d 1 . .
N N5 0.20270(13) 0.3280(2) 0.32282(9) 0.0324(6) Uani d 1 . .
N N6 0.15961(13) 0.1475(2) 0.40119(9) 0.0302(6) Uani d 1 . .
C C1 0.37595(19) 0.4025(3) 0.34969(14) 0.0500(9) Uani d 1 . .
H H1A 0.422038 0.424526 0.332853 0.075 Uiso calc 1 . .
H H1B 0.378075 0.424796 0.385918 0.075 Uiso calc 1 . .
H H1C 0.334415 0.441435 0.332902 0.075 Uiso calc 1 . .
C C10 0.23835(17) 0.4038(3) 0.46362(12) 0.0376(8) Uani d 1 . .
C C2 0.42496(16) 0.2172(3) 0.37525(12) 0.0445(8) Uani d 1 . .
H H2A 0.465850 0.271200 0.382424 0.053 Uiso calc 1 . .
H H2B 0.444754 0.153452 0.354361 0.053 Uiso calc 1 . .
C C11 0.2220(2) 0.4837(3) 0.50480(13) 0.0664(12) Uani d 1 . .
H H11A 0.219402 0.561709 0.490959 0.100 Uiso calc 1 . .
H H11B 0.260938 0.479669 0.530955 0.100 Uiso calc 1 . .
H H11C 0.174521 0.463643 0.520243 0.100 Uiso calc 1 . .
C C12 0.17103(16) 0.3839(3) 0.29450(11) 0.0292(7) Uani d 1 . .
C C13 0.13107(17) 0.4524(3) 0.25734(11) 0.0375(8) Uani d 1 . .
H H13A 0.089775 0.490987 0.274242 0.056 Uiso calc 1 . .
H H13B 0.112109 0.402832 0.229941 0.056 Uiso calc 1 . .
H H13C 0.164259 0.509904 0.242679 0.056 Uiso calc 1 . .
C C14 0.11375(16) 0.1172(3) 0.42739(11) 0.0292(7) Uani d 1 . .
C C15 0.05684(17) 0.0781(3) 0.46240(11) 0.0408(8) Uani d 1 . .
H H15A 0.013637 0.128266 0.459471 0.061 Uiso calc 1 . .
H H15B 0.075843 0.080410 0.497662 0.061 Uiso calc 1 . .
H H15C 0.042689 -0.000565 0.453668 0.061 Uiso calc 1 . .
C C16 0.00729(16) 0.8301(3) 0.37025(10) 0.0298(7) Uani d 1 . .
C C17 -0.06356(17) 0.8249(3) 0.39156(11) 0.0399(8) Uani d 1 . .
H H17 -0.079004 0.755634 0.407378 0.048 Uiso calc 1 . .
C C18 -0.11219(19) 0.9176(3) 0.39040(13) 0.0514(10) Uani d 1 . .
H H18 -0.159485 0.910873 0.405629 0.062 Uiso calc 1 . .
C C19 -0.0918(2) 1.0189(3) 0.36720(13) 0.0546(11) Uani d 1 . .
H H19 -0.124900 1.081956 0.366144 0.066 Uiso calc 1 . .
C C20 -0.0233(2) 1.0274(3) 0.34574(13) 0.0489(9) Uani d 1 . .
H H20 -0.008721 1.096751 0.329605 0.059 Uiso calc 1 . .
C C21 0.02505(17) 0.9348(3) 0.34749(11) 0.0369(8) Uani d 1 . .
H H21 0.072390 0.943247 0.332497 0.044 Uiso calc 1 . .
C C22 0.02576(14) 0.5992(2) 0.36243(10) 0.0242(6) Uani d 1 . .
C C23 0.05553(15) 0.4955(2) 0.37991(10) 0.0280(7) Uani d 1 . .
H H23 0.096128 0.498067 0.403093 0.034 Uiso calc 1 . .
C C24 0.02860(16) 0.3893(3) 0.36499(11) 0.0307(7) Uani d 1 . .
H H24 0.050531 0.321261 0.378052 0.037 Uiso calc 1 . .
C C25 -0.02994(16) 0.3825(3) 0.33126(11) 0.0343(7) Uani d 1 . .
H H25 -0.048891 0.310153 0.320958 0.041 Uiso calc 1 . .
C C26 -0.06053(16) 0.4821(3) 0.31272(12) 0.0357(7) Uani d 1 . .
H H26 -0.100747 0.478443 0.289238 0.043 Uiso calc 1 . .
C C27 -0.03319(15) 0.5880(2) 0.32799(11) 0.0304(7) Uani d 1 . .
H H27 -0.055402 0.655411 0.314519 0.037 Uiso calc 1 . .
C C28 0.09238(16) 0.7265(3) 0.43650(10) 0.0316(7) Uani d 1 . .
C C29 0.14978(18) 0.7970(3) 0.45322(11) 0.0398(8) Uani d 1 . .
H H29 0.175407 0.841343 0.428474 0.048 Uiso calc 1 . .
C C30 0.1714(2) 0.8056(3) 0.50445(12) 0.0496(9) Uani d 1 . .
H H30 0.210939 0.854754 0.513967 0.060 Uiso calc 1 . .
C C31 0.1354(2) 0.7431(3) 0.54106(12) 0.0546(10) Uani d 1 . .
H H31 0.150092 0.747998 0.576031 0.065 Uiso calc 1 . .
C C32 0.0779(2) 0.6732(3) 0.52669(12) 0.0555(10) Uani d 1 . .
H H32 0.052427 0.629733 0.551826 0.067 Uiso calc 1 . .
C C33 0.05695(18) 0.6660(3) 0.47559(11) 0.0441(9) Uani d 1 . .
H H33 0.016674 0.617682 0.466679 0.053 Uiso calc 1 . .
C C34 0.13362(14) 0.7270(2) 0.33569(10) 0.0247(6) Uani d 1 . .
C C35 0.12318(15) 0.7591(2) 0.28431(10) 0.0295(7) Uani d 1 . .
H H35 0.075907 0.785862 0.273925 0.035 Uiso calc 1 . .
C C36 0.17851(16) 0.7535(2) 0.24803(11) 0.0349(8) Uani d 1 . .
H H36 0.168751 0.776946 0.213751 0.042 Uiso calc 1 . .
C C37 0.24763(16) 0.7143(3) 0.26137(12) 0.0363(8) Uani d 1 . .
H H37 0.285910 0.711189 0.236663 0.044 Uiso calc 1 . .
C C38 0.26038(16) 0.6794(2) 0.31121(12) 0.0352(8) Uani d 1 . .
H H38 0.307613 0.651257 0.320943 0.042 Uiso calc 1 . .
C C39 0.20450(15) 0.6854(2) 0.34707(11) 0.0306(7) Uani d 1 . .
H H39 0.214621 0.660199 0.381041 0.037 Uiso calc 1 . .
C C40 0.51258(14) 0.7520(2) 0.31920(10) 0.0215(6) Uani d 1 . .
C C41 0.49323(14) 0.6505(2) 0.29379(10) 0.0256(6) Uani d 1 . .
H H41 0.507706 0.579698 0.308791 0.031 Uiso calc 1 . .
C C42 0.45418(14) 0.6477(2) 0.24806(10) 0.0261(7) Uani d 1 . .
H H42 0.442318 0.576246 0.232589 0.031 Uiso calc 1 . .
C C43 0.43240(14) 0.7490(2) 0.22484(10) 0.0249(7) Uani d 1 . .
H H43 0.407080 0.748123 0.192831 0.030 Uiso calc 1 . .
C C44 0.44819(14) 0.8509(2) 0.24909(10) 0.0254(6) Uani d 1 . .
H H44 0.432404 0.921059 0.234134 0.031 Uiso calc 1 . .
C C45 0.48688(14) 0.8523(2) 0.29510(10) 0.0254(6) Uani d 1 . .
H H45 0.496444 0.923995 0.311034 0.030 Uiso calc 1 . .
C C46 0.49871(15) 0.7112(2) 0.41940(10) 0.0246(6) Uani d 1 . .
C C47 0.52292(17) 0.6700(2) 0.46687(10) 0.0315(7) Uani d 1 . .
H H47 0.574506 0.662922 0.472701 0.038 Uiso calc 1 . .
C C48 0.47564(19) 0.6390(3) 0.50568(11) 0.0388(8) Uani d 1 . .
H H48 0.494909 0.610553 0.537172 0.047 Uiso calc 1 . .
C C49 0.40053(19) 0.6491(3) 0.49892(11) 0.0414(8) Uani d 1 . .
H H49 0.367657 0.628399 0.525620 0.050 Uiso calc 1 . .
C C50 0.37390(18) 0.6897(3) 0.45288(12) 0.0411(8) Uani d 1 . .
H H50 0.322223 0.697581 0.447692 0.049 Uiso calc 1 . .
C C51 0.42219(16) 0.7190(2) 0.41404(11) 0.0322(7) Uani d 1 . .
H H51 0.402379 0.745589 0.382387 0.039 Uiso calc 1 . .
C C52 0.62601(15) 0.6606(2) 0.37250(9) 0.0251(6) Uani d 1 . .
C C53 0.70063(16) 0.6897(3) 0.36737(11) 0.0357(8) Uani d 1 . .
H H53 0.713522 0.768607 0.367493 0.043 Uiso calc 1 . .
C C54 0.75655(18) 0.6100(3) 0.36213(12) 0.0446(9) Uani d 1 . .
H H54 0.806155 0.635014 0.358631 0.054 Uiso calc 1 . .
C C55 0.74065(19) 0.4944(3) 0.36195(11) 0.0447(9) Uani d 1 . .
H H55 0.778641 0.439427 0.357178 0.054 Uiso calc 1 . .
C C56 0.66883(18) 0.4603(3) 0.36880(10) 0.0374(8) Uani d 1 . .
H H56 0.656977 0.381066 0.369708 0.045 Uiso calc 1 . .
C C57 0.61333(16) 0.5420(2) 0.37443(10) 0.0297(7) Uani d 1 . .
H H57 0.564322 0.516009 0.379859 0.036 Uiso calc 1 . .
C C58 0.58565(15) 0.8834(2) 0.38696(10) 0.0248(6) Uani d 1 . .
C C59 0.63458(16) 0.9399(3) 0.35433(11) 0.0326(7) Uani d 1 . .
H H59 0.650183 0.901700 0.324077 0.039 Uiso calc 1 . .
C C60 0.66161(17) 1.0498(3) 0.36415(12) 0.0407(8) Uani d 1 . .
H H60 0.696074 1.083950 0.341477 0.049 Uiso calc 1 . .
C C61 0.63802(18) 1.1086(3) 0.40693(12) 0.0406(8) Uani d 1 . .
H H61 0.656582 1.183091 0.414112 0.049 Uiso calc 1 . .
C C62 0.58764(17) 1.0590(3) 0.43899(11) 0.0357(8) Uani d 1 . .
H H62 0.569907 1.099913 0.467905 0.043 Uiso calc 1 . .
C C63 0.56245(15) 0.9482(2) 0.42911(10) 0.0285(7) Uani d 1 . .
H H63 0.527914 0.915169 0.452055 0.034 Uiso calc 1 . .
B B1 0.06470(17) 0.7221(3) 0.37633(12) 0.0270(7) Uani d 1 . .
B B2 0.55686(17) 0.7525(3) 0.37481(12) 0.0241(7) Uani d 1 . .
C C3 0.39592(16) 0.1703(3) 0.42524(12) 0.0470(9) Uani d 1 . .
H H3A 0.433697 0.120075 0.441105 0.056 Uiso calc 1 . .
H H3B 0.386375 0.234537 0.449104 0.056 Uiso calc 1 . .
C C4 0.29529(19) 0.0746(3) 0.46769(12) 0.0538(10) Uani d 1 . .
H H4A 0.331093 0.029267 0.487397 0.081 Uiso calc 1 . .
H H4B 0.250094 0.029752 0.462629 0.081 Uiso calc 1 . .
H H4C 0.283707 0.144979 0.486477 0.081 Uiso calc 1 . .
C C5 0.3405(2) -0.0026(3) 0.38691(13) 0.0509(9) Uani d 1 . .
H H5A 0.337486 -0.069866 0.409939 0.061 Uiso calc 1 . .
H H5B 0.390920 0.000031 0.372569 0.061 Uiso calc 1 . .
C C6 0.2858(2) -0.0163(3) 0.34395(13) 0.0464(9) Uani d 1 . .
H H6A 0.302433 -0.078417 0.320865 0.056 Uiso calc 1 . .
H H6B 0.237452 -0.039030 0.358283 0.056 Uiso calc 1 . .
C C7 0.21341(17) 0.0771(3) 0.27841(12) 0.0462(9) Uani d 1 . .
H H7A 0.220658 0.008683 0.257235 0.069 Uiso calc 1 . .
H H7B 0.209788 0.144769 0.256266 0.069 Uiso calc 1 . .
H H7C 0.167867 0.069012 0.298162 0.069 Uiso calc 1 . .
C C8 0.34430(16) 0.1195(2) 0.28411(11) 0.0330(7) Uani d 1 . .
H H8A 0.335250 0.103584 0.247305 0.040 Uiso calc 1 . .
H H8B 0.385719 0.070483 0.295726 0.040 Uiso calc 1 . .
C C9 0.36514(16) 0.2438(2) 0.29074(11) 0.0325(7) Uani d 1 . .
H H9A 0.414619 0.256903 0.275954 0.039 Uiso calc 1 . .
H H9B 0.329423 0.292381 0.271835 0.039 Uiso calc 1 . .

loop_
_atom_site_aniso_label
_atom_site_aniso_U_11
_atom_site_aniso_U_22
_atom_site_aniso_U_33
_atom_site_aniso_U_12
_atom_site_aniso_U_13
_atom_site_aniso_U_23
Co1 0.0208(2) 0.0226(2) 0.02047(19) 0.00069(17) 0.00212(14) 0.00164(17)
N1 0.0234(13) 0.0275(13) 0.0360(14) -0.0043(11) 0.0051(10) -0.0021(12)
N2 0.0324(15) 0.0413(16) 0.0355(15) 0.0051(13) -0.0033(12) 0.0076(12)
N3 0.0344(14) 0.0260(14) 0.0288(13) -0.0031(11) 0.0036(11) -0.0040(11)
N4 0.0403(16) 0.0392(16) 0.0326(15) -0.0025(13) 0.0073(12) -0.0078(13)
N5 0.0313(15) 0.0370(15) 0.0291(14) 0.0077(12) 0.0089(12) 0.0084(12)
N6 0.0264(14) 0.0390(15) 0.0253(13) -0.0038(12) 0.0029(11) 0.0062(11)
C1 0.048(2) 0.035(2) 0.067(2) -0.0204(17) 0.0163(18) -0.0089(18)
C10 0.041(2) 0.040(2) 0.0316(18) -0.0055(16) 0.0042(15) -0.0051(16)
C2 0.0219(17) 0.057(2) 0.054(2) -0.0013(17) -0.0046(15) -0.0076(18)
C11 0.090(3) 0.062(3) 0.047(2) -0.006(2) 0.015(2) -0.029(2)
C12 0.0309(17) 0.0326(18) 0.0243(16) 0.0035(14) 0.0084(13) 0.0040(14)
C13 0.046(2) 0.0399(19) 0.0263(16) 0.0097(16) 0.0008(14) 0.0089(14)
C14 0.0300(17) 0.0325(18) 0.0250(16) -0.0011(14) -0.0016(14) 0.0003(13)
C15 0.0392(19) 0.052(2) 0.0308(17) -0.0112(16) 0.0117(14) 0.0035(15)
C16 0.0325(18) 0.0333(18) 0.0234(15) 0.0018(14) -0.0018(13) -0.0101(13)
C17 0.040(2) 0.044(2) 0.0358(18) 0.0070(16) 0.0046(15) -0.0113(15)
C18 0.041(2) 0.072(3) 0.041(2) 0.022(2) -0.0032(16) -0.027(2)
C19 0.067(3) 0.051(3) 0.046(2) 0.032(2) -0.021(2) -0.0253(19)
C20 0.064(3) 0.032(2) 0.051(2) 0.0128(18) -0.0193(19) -0.0105(16)
C21 0.0397(19) 0.0313(18) 0.0395(18) 0.0042(15) -0.0068(15) -0.0086(15)
C22 0.0194(15) 0.0308(17) 0.0224(15) 0.0029(13) 0.0078(12) -0.0011(12)
C23 0.0239(16) 0.0351(18) 0.0252(16) 0.0017(14) 0.0057(12) 0.0031(13)
C24 0.0321(18) 0.0283(17) 0.0319(17) 0.0028(14) 0.0092(14) 0.0058(13)
C25 0.0341(18) 0.0279(18) 0.0412(19) -0.0011(15) 0.0068(15) -0.0024(14)
C26 0.0284(17) 0.0366(19) 0.0419(19) 0.0006(15) -0.0067(14) -0.0037(15)
C27 0.0301(17) 0.0269(17) 0.0343(17) 0.0037(14) 0.0023(14) 0.0014(13)
C28 0.0349(17) 0.0292(17) 0.0308(16) 0.0085(15) 0.0023(13) -0.0058(14)
C29 0.058(2) 0.0297(18) 0.0313(17) 0.0019(16) -0.0079(15) 0.0000(14)
C30 0.075(3) 0.034(2) 0.040(2) 0.0057(18) -0.0187(18) -0.0065(16)
C31 0.095(3) 0.046(2) 0.0229(18) 0.019(2) -0.0065(19) -0.0120(16)
C32 0.076(3) 0.063(3) 0.0279(19) 0.008(2) 0.0200(18) -0.0055(18)
C33 0.048(2) 0.055(2) 0.0297(18) 0.0012(17) 0.0155(15) -0.0088(16)
C34 0.0256(16) 0.0184(15) 0.0300(16) -0.0022(13) -0.0003(12) -0.0018(13)
C35 0.0261(16) 0.0299(17) 0.0323(17) 0.0019(13) 0.0021(13) -0.0006(13)
C36 0.0357(18) 0.0365(19) 0.0325(17) -0.0021(15) 0.0076(14) 0.0009(14)
C37 0.0286(17) 0.0332(18) 0.047(2) -0.0058(15) 0.0144(14) -0.0107(16)
C38 0.0247(17) 0.0278(17) 0.053(2) 0.0010(13) 0.0007(15) -0.0091(15)
C39 0.0317(18) 0.0242(16) 0.0357(17) -0.0007(13) -0.0017(14) -0.0003(13)
C40 0.0209(14) 0.0212(15) 0.0225(14) -0.0007(12) 0.0078(11) 0.0009(11)
C41 0.0280(16) 0.0218(16) 0.0271(16) -0.0002(13) 0.0044(13) 0.0027(12)
C42 0.0258(16) 0.0269(17) 0.0258(16) -0.0032(13) 0.0039(12) -0.0047(13)
C43 0.0217(15) 0.0335(18) 0.0195(14) 0.0004(13) 0.0029(11) -0.0011(12)
C44 0.0262(16) 0.0237(16) 0.0264(16) 0.0053(13) 0.0036(12) 0.0023(13)
C45 0.0270(16) 0.0233(16) 0.0260(16) 0.0018(13) 0.0043(13) -0.0020(12)
C46 0.0354(17) 0.0149(14) 0.0237(15) 0.0004(13) 0.0055(12) -0.0033(12)
C47 0.0427(19) 0.0285(17) 0.0233(16) -0.0008(14) 0.0029(14) -0.0019(13)
C48 0.064(2) 0.0301(18) 0.0222(16) -0.0004(17) 0.0052(15) 0.0007(13)
C49 0.061(2) 0.0352(19) 0.0285(18) -0.0084(17) 0.0210(16) -0.0005(14)
C50 0.0385(19) 0.046(2) 0.0393(19) -0.0042(16) 0.0145(15) 0.0001(16)
C51 0.0381(18) 0.0297(17) 0.0290(16) 0.0009(15) 0.0058(13) 0.0027(14)
C52 0.0346(17) 0.0275(16) 0.0132(13) 0.0027(13) 0.0016(12) 0.0004(12)
C53 0.0365(19) 0.0368(19) 0.0337(17) 0.0022(15) 0.0021(14) 0.0013(14)
C54 0.0337(19) 0.058(2) 0.042(2) 0.0105(18) 0.0036(15) 0.0015(17)
C55 0.047(2) 0.056(2) 0.0312(18) 0.0261(19) -0.0004(16) -0.0026(16)
C56 0.058(2) 0.0317(18) 0.0225(16) 0.0131(17) -0.0064(15) 0.0002(13)
C57 0.0377(18) 0.0314(18) 0.0199(15) 0.0023(15) -0.0011(13) 0.0019(13)
C58 0.0280(16) 0.0249(16) 0.0215(15) 0.0012(13) -0.0052(12) 0.0041(12)
C59 0.0366(18) 0.0323(18) 0.0287(16) -0.0026(15) -0.0041(14) 0.0061(14)
C60 0.041(2) 0.037(2) 0.044(2) -0.0097(16) -0.0089(16) 0.0191(16)
C61 0.052(2) 0.0230(17) 0.047(2) -0.0048(16) -0.0231(17) 0.0055(15)
C62 0.047(2) 0.0253(17) 0.0344(18) 0.0056(15) -0.0154(15) -0.0024(14)
C63 0.0336(17) 0.0247(16) 0.0273(16) 0.0010(14) -0.0069(13) 0.0038(13)
B1 0.0265(18) 0.0271(18) 0.0274(17) 0.0029(16) 0.0015(14) -0.0014(15)
B2 0.0295(18) 0.0183(17) 0.0244(17) -0.0005(14) 0.0027(14) 0.0007(13)
C3 0.0270(18) 0.072(3) 0.042(2) 0.0050(17) -0.0111(15) 0.0013(18)
C4 0.050(2) 0.073(3) 0.038(2) 0.010(2) -0.0079(16) 0.0277(19)
C5 0.058(2) 0.033(2) 0.061(2) 0.0158(17) 0.0042(19) 0.0135(17)
C6 0.066(2) 0.0246(18) 0.048(2) -0.0005(17) 0.0122(18) -0.0017(15)
C7 0.046(2) 0.059(2) 0.0336(18) -0.0164(18) -0.0016(16) -0.0149(17)
C8 0.0333(17) 0.0351(18) 0.0305(17) 0.0034(14) 0.0088(13) -0.0077(14)
C9 0.0264(16) 0.0389(19) 0.0325(17) -0.0005(14) 0.0150(13) 0.0017(14)

loop_
_atom_type_symbol
_atom_type_description
_atom_type_scat_dispersion_real
_atom_type_scat_dispersion_imag
_atom_type_scat_source
C C 0.0033 0.0016 'International Tables Vol C Tables 4.2.6.8 and 6.1.1.4'
H H 0.0000 0.0000 'International Tables Vol C Tables 4.2.6.8 and 6.1.1.4'
B B 0.0013 0.0007 'International Tables Vol C Tables 4.2.6.8 and 6.1.1.4'
N N 0.0061 0.0033 'International Tables Vol C Tables 4.2.6.8 and 6.1.1.4'
Co Co 0.3494 0.9721 'International Tables Vol C Tables 4.2.6.8 and 6.1.1.4'

loop_
_geom_angle_atom_site_label_1
_geom_angle_atom_site_label_2
_geom_angle_atom_site_label_3
_geom_angle_site_symmetry_1
_geom_angle_site_symmetry_3
_geom_angle
_geom_angle_publ_flag
N5 Co1 N4 . . 89.38(10) ?
N4 Co1 N2 . . 93.69(10) ?
N5 Co1 N3 . . 93.66(9) ?
N5 Co1 N1 . . 92.93(9) ?
N4 Co1 N1 . . 95.53(9) ?
N1 Co1 N2 . . 83.16(9) y
N1 Co1 N3 . . 82.86(9) y
N2 Co1 N3 . . 83.18(9) y
N1 Co1 N6 . . 175.58(9) y
N2 Co1 N5 . . 175.23(9) y
N3 Co1 N4 . . 176.62(10) y
N5 Co1 N6 . . 91.39(9) ?
N4 Co1 N6 . . 85.44(9) ?
N2 Co1 N6 . . 92.49(9) ?
N3 Co1 N6 . . 95.94(9) ?
C1 N1 C9 . . 109.2(2) ?
C1 N1 C2 . . 110.1(2) ?
C9 N1 C2 . . 112.1(2) ?
C1 N1 Co1 . . 114.07(18) ?
C9 N1 Co1 . . 102.65(16) ?
C2 N1 Co1 . . 108.68(17) ?
C4 N2 C3 . . 109.2(2) ?
C4 N2 C5 . . 110.0(3) ?
C3 N2 C5 . . 111.4(2) ?
C4 N2 Co1 . . 114.68(19) ?
C3 N2 Co1 . . 102.92(18) ?
C5 N2 Co1 . . 108.51(18) ?
C6 N3 C7 . . 108.9(2) ?
C6 N3 C8 . . 112.2(2) ?
C7 N3 C8 . . 109.4(2) ?
C6 N3 Co1 . . 103.20(17) ?
C7 N3 Co1 . . 114.11(18) ?
C8 N3 Co1 . . 109.00(16) ?
C10 N4 Co1 . . 173.5(3) ?
C12 N5 Co1 . . 176.8(2) ?
C14 N6 Co1 . . 163.7(2) ?
N1 C1 H1A . . 109.5 ?
N1 C1 H1B . . 109.5 ?
H1A C1 H1B . . 109.5 ?
N1 C1 H1C . . 109.5 ?
H1A C1 H1C . . 109.5 ?
H1B C1 H1C . . 109.5 ?
N4 C10 C11 . . 179.4(4) ?
N1 C2 C3 . . 111.3(2) ?
N1 C2 H2A . . 109.4 ?
C3 C2 H2A . . 109.4 ?
N1 C2 H2B . . 109.4 ?
C3 C2 H2B . . 109.4 ?
H2A C2 H2B . . 108.0 ?
C10 C11 H11A . . 109.5 ?
C10 C11 H11B . . 109.5 ?
H11A C11 H11B . . 109.5 ?
C10 C11 H11C . . 109.5 ?
H11A C11 H11C . . 109.5 ?
H11B C11 H11C . . 109.5 ?
N5 C12 C13 . . 178.3(3) ?
C12 C13 H13A . . 109.5 ?
C12 C13 H13B . . 109.5 ?
H13A C13 H13B . . 109.5 ?
C12 C13 H13C . . 109.5 ?
H13A C13 H13C . . 109.5 ?
H13B C13 H13C . . 109.5 ?
N6 C14 C15 . . 178.0(3) ?
C14 C15 H15A . . 109.5 ?
C14 C15 H15B . . 109.5 ?
H15A C15 H15B . . 109.5 ?
C14 C15 H15C . . 109.5 ?
H15A C15 H15C . . 109.5 ?
H15B C15 H15C . . 109.5 ?
C21 C16 C17 . . 114.8(3) ?
C21 C16 B1 . . 124.4(3) ?
C17 C16 B1 . . 120.6(3) ?
C18 C17 C16 . . 122.5(3) ?
C18 C17 H17 . . 118.8 ?
C16 C17 H17 . . 118.8 ?
C19 C18 C17 . . 120.2(3) ?
C19 C18 H18 . . 119.9 ?
C17 C18 H18 . . 119.9 ?
C20 C19 C18 . . 119.2(3) ?
C20 C19 H19 . . 120.4 ?
C18 C19 H19 . . 120.4 ?
C19 C20 C21 . . 120.2(3) ?
C19 C20 H20 . . 119.9 ?
C21 C20 H20 . . 119.9 ?
C20 C21 C16 . . 123.1(3) ?
C20 C21 H21 . . 118.4 ?
C16 C21 H21 . . 118.4 ?
C27 C22 C23 . . 114.9(3) ?
C27 C22 B1 . . 123.4(3) ?
C23 C22 B1 . . 121.3(2) ?
C24 C23 C22 . . 123.1(3) ?
C24 C23 H23 . . 118.4 ?
C22 C23 H23 . . 118.4 ?
C25 C24 C23 . . 119.9(3) ?
C25 C24 H24 . . 120.0 ?
C23 C24 H24 . . 120.0 ?
C26 C25 C24 . . 119.0(3) ?
C26 C25 H25 . . 120.5 ?
C24 C25 H25 . . 120.5 ?
C25 C26 C27 . . 120.6(3) ?
C25 C26 H26 . . 119.7 ?
C27 C26 H26 . . 119.7 ?
C26 C27 C22 . . 122.5(3) ?
C26 C27 H27 . . 118.7 ?
C22 C27 H27 . . 118.7 ?
C29 C28 C33 . . 114.5(3) ?
C29 C28 B1 . . 122.6(3) ?
C33 C28 B1 . . 122.7(3) ?
C30 C29 C28 . . 123.2(3) ?
C30 C29 H29 . . 118.4 ?
C28 C29 H29 . . 118.4 ?
C31 C30 C29 . . 119.8(3) ?
C31 C30 H30 . . 120.1 ?
C29 C30 H30 . . 120.1 ?
C30 C31 C32 . . 119.3(3) ?
C30 C31 H31 . . 120.3 ?
C32 C31 H31 . . 120.3 ?
C31 C32 C33 . . 120.1(3) ?
C31 C32 H32 . . 120.0 ?
C33 C32 H32 . . 120.0 ?
C32 C33 C28 . . 123.1(3) ?
C32 C33 H33 . . 118.5 ?
C28 C33 H33 . . 118.5 ?
C35 C34 C39 . . 114.4(2) ?
C35 C34 B1 . . 121.7(2) ?
C39 C34 B1 . . 123.4(2) ?
C36 C35 C34 . . 123.1(3) ?
C36 C35 H35 . . 118.5 ?
C34 C35 H35 . . 118.5 ?
C37 C36 C35 . . 120.3(3) ?
C37 C36 H36 . . 119.8 ?
C35 C36 H36 . . 119.8 ?
C36 C37 C38 . . 118.9(3) ?
C36 C37 H37 . . 120.6 ?
C38 C37 H37 . . 120.6 ?
C37 C38 C39 . . 120.1(3) ?
C37 C38 H38 . . 119.9 ?
C39 C38 H38 . . 119.9 ?
C38 C39 C34 . . 123.2(3) ?
C38 C39 H39 . . 118.4 ?
C34 C39 H39 . . 118.4 ?
C41 C40 C45 . . 114.3(2) ?
C41 C40 B2 . . 122.4(2) ?
C45 C40 B2 . . 123.2(2) ?
C42 C41 C40 . . 123.6(3) ?
C42 C41 H41 . . 118.2 ?
C40 C41 H41 . . 118.2 ?
C41 C42 C43 . . 120.0(3) ?
C41 C42 H42 . . 120.0 ?
C43 C42 H42 . . 120.0 ?
C44 C43 C42 . . 118.6(3) ?
C44 C43 H43 . . 120.7 ?
C42 C43 H43 . . 120.7 ?
C43 C44 C45 . . 120.7(3) ?
C43 C44 H44 . . 119.7 ?
C45 C44 H44 . . 119.7 ?
C44 C45 C40 . . 122.8(3) ?
C44 C45 H45 . . 118.6 ?
C40 C45 H45 . . 118.6 ?
C51 C46 C47 . . 114.7(2) ?
C51 C46 B2 . . 123.4(2) ?
C47 C46 B2 . . 121.8(2) ?
C48 C47 C46 . . 123.2(3) ?
C48 C47 H47 . . 118.4 ?
C46 C47 H47 . . 118.4 ?
C49 C48 C47 . . 120.1(3) ?
C49 C48 H48 . . 119.9 ?
C47 C48 H48 . . 119.9 ?
C50 C49 C48 . . 118.9(3) ?
C50 C49 H49 . . 120.6 ?
C48 C49 H49 . . 120.6 ?
C49 C50 C51 . . 120.2(3) ?
C49 C50 H50 . . 119.9 ?
C51 C50 H50 . . 119.9 ?
C50 C51 C46 . . 122.8(3) ?
C50 C51 H51 . . 118.6 ?
C46 C51 H51 . . 118.6 ?
C53 C52 C57 . . 113.6(3) ?
C53 C52 B2 . . 125.4(3) ?
C57 C52 B2 . . 121.0(2) ?
C54 C53 C52 . . 123.7(3) ?
C54 C53 H53 . . 118.1 ?
C52 C53 H53 . . 118.1 ?
C55 C54 C53 . . 120.3(3) ?
C55 C54 H54 . . 119.8 ?
C53 C54 H54 . . 119.8 ?
C56 C55 C54 . . 118.7(3) ?
C56 C55 H55 . . 120.6 ?
C54 C55 H55 . . 120.6 ?
C55 C56 C57 . . 120.0(3) ?
C55 C56 H56 . . 120.0 ?
C57 C56 H56 . . 120.0 ?
C56 C57 C52 . . 123.5(3) ?
C56 C57 H57 . . 118.3 ?
C52 C57 H57 . . 118.3 ?
C59 C58 C63 . . 114.7(3) ?
C59 C58 B2 . . 121.5(2) ?
C63 C58 B2 . . 123.8(2) ?
C60 C59 C58 . . 123.0(3) ?
C60 C59 H59 . . 118.5 ?
C58 C59 H59 . . 118.5 ?
C61 C60 C59 . . 119.7(3) ?
C61 C60 H60 . . 120.2 ?
C59 C60 H60 . . 120.2 ?
C62 C61 C60 . . 119.6(3) ?
C62 C61 H61 . . 120.2 ?
C60 C61 H61 . . 120.2 ?
C61 C62 C63 . . 119.9(3) ?
C61 C62 H62 . . 120.1 ?
C63 C62 H62 . . 120.1 ?
C62 C63 C58 . . 123.1(3) ?
C62 C63 H63 . . 118.5 ?
C58 C63 H63 . . 118.5 ?
C22 B1 C16 . . 112.3(2) ?
C22 B1 C34 . . 102.5(2) ?
C16 B1 C34 . . 113.3(2) ?
C22 B1 C28 . . 111.5(2) ?
C16 B1 C28 . . 104.9(2) ?
C34 B1 C28 . . 112.6(2) ?
C58 B2 C46 . . 109.9(2) ?
C58 B2 C52 . . 111.7(2) ?
C46 B2 C52 . . 109.0(2) ?
C58 B2 C40 . . 108.9(2) ?
C46 B2 C40 . . 108.0(2) ?
C52 B2 C40 . . 109.3(2) ?
N2 C3 C2 . . 111.5(3) ?
N2 C3 H3A . . 109.3 ?
C2 C3 H3A . . 109.3 ?
N2 C3 H3B . . 109.3 ?
C2 C3 H3B . . 109.3 ?
H3A C3 H3B . . 108.0 ?
N2 C4 H4A . . 109.5 ?
N2 C4 H4B . . 109.5 ?
H4A C4 H4B . . 109.5 ?
N2 C4 H4C . . 109.5 ?
H4A C4 H4C . . 109.5 ?
H4B C4 H4C . . 109.5 ?
N2 C5 C6 . . 112.0(3) ?
N2 C5 H5A . . 109.2 ?
C6 C5 H5A . . 109.2 ?
N2 C5 H5B . . 109.2 ?
C6 C5 H5B . . 109.2 ?
H5A C5 H5B . . 107.9 ?
N3 C6 C5 . . 111.9(3) ?
N3 C6 H6A . . 109.2 ?
C5 C6 H6A . . 109.2 ?
N3 C6 H6B . . 109.2 ?
C5 C6 H6B . . 109.2 ?
H6A C6 H6B . . 107.9 ?
N3 C7 H7A . . 109.5 ?
N3 C7 H7B . . 109.5 ?
H7A C7 H7B . . 109.5 ?
N3 C7 H7C . . 109.5 ?
H7A C7 H7C . . 109.5 ?
H7B C7 H7C . . 109.5 ?
N3 C8 C9 . . 111.3(2) ?
N3 C8 H8A . . 109.4 ?
C9 C8 H8A . . 109.4 ?
N3 C8 H8B . . 109.4 ?
C9 C8 H8B . . 109.4 ?
H8A C8 H8B . . 108.0 ?
N1 C9 C8 . . 111.4(2) ?
N1 C9 H9A . . 109.3 ?
C8 C9 H9A . . 109.3 ?
N1 C9 H9B . . 109.3 ?
C8 C9 H9B . . 109.3 ?
H9A C9 H9B . . 108.0 ?

loop_
_geom_bond_atom_site_label_1
_geom_bond_atom_site_label_2
_geom_bond_site_symmetry_2
_geom_bond_distance
_geom_bond_publ_flag
Co1 N1 . 2.143(2) y
Co1 N2 . 2.139(2) y
Co1 N3 . 2.141(2) y
Co1 N4 . 2.129(3) y
Co1 N5 . 2.094(3) y
Co1 N6 . 2.153(2) y
N1 C1 . 1.475(4) ?
N1 C9 . 1.487(3) ?
N1 C2 . 1.490(4) ?
N2 C4 . 1.477(4) ?
N2 C3 . 1.483(4) ?
N2 C5 . 1.498(4) ?
N3 C6 . 1.479(4) ?
N3 C7 . 1.480(4) ?
N3 C8 . 1.494(3) ?
N4 C10 . 1.129(4) ?
N5 C12 . 1.138(3) ?
N6 C14 . 1.135(3) ?
C1 H1A . 0.9800 ?
C1 H1B . 0.9800 ?
C1 H1C . 0.9800 ?
C10 C11 . 1.454(4) ?
C2 C3 . 1.511(4) ?
C2 H2A . 0.9900 ?
C2 H2B . 0.9900 ?
C11 H11A . 0.9800 ?
C11 H11B . 0.9800 ?
C11 H11C . 0.9800 ?
C12 C13 . 1.447(4) ?
C13 H13A . 0.9800 ?
C13 H13B . 0.9800 ?
C13 H13C . 0.9800 ?
C14 C15 . 1.455(4) ?
C15 H15A . 0.9800 ?
C15 H15B . 0.9800 ?
C15 H15C . 0.9800 ?
C16 C21 . 1.397(4) ?
C16 C17 . 1.403(4) ?
C16 B1 . 1.642(4) ?
C17 C18 . 1.395(4) ?
C17 H17 . 0.9500 ?
C18 C19 . 1.379(5) ?
C18 H18 . 0.9500 ?
C19 C20 . 1.368(5) ?
C19 H19 . 0.9500 ?
C20 C21 . 1.392(4) ?
C20 H20 . 0.9500 ?
C21 H21 . 0.9500 ?
C22 C27 . 1.398(4) ?
C22 C23 . 1.399(4) ?
C22 B1 . 1.638(4) ?
C23 C24 . 1.387(4) ?
C23 H23 . 0.9500 ?
C24 C25 . 1.376(4) ?
C24 H24 . 0.9500 ?
C25 C26 . 1.374(4) ?
C25 H25 . 0.9500 ?
C26 C27 . 1.389(4) ?
C26 H26 . 0.9500 ?
C27 H27 . 0.9500 ?
C28 C29 . 1.394(4) ?
C28 C33 . 1.399(4) ?
C28 B1 . 1.645(4) ?
C29 C30 . 1.393(4) ?
C29 H29 . 0.9500 ?
C30 C31 . 1.369(5) ?
C30 H30 . 0.9500 ?
C31 C32 . 1.374(5) ?
C31 H31 . 0.9500 ?
C32 C33 . 1.385(4) ?
C32 H32 . 0.9500 ?
C33 H33 . 0.9500 ?
C34 C35 . 1.403(4) ?
C34 C39 . 1.403(4) ?
C34 B1 . 1.643(4) ?
C35 C36 . 1.384(4) ?
C35 H35 . 0.9500 ?
C36 C37 . 1.377(4) ?
C36 H36 . 0.9500 ?
C37 C38 . 1.380(4) ?
C37 H37 . 0.9500 ?
C38 C39 . 1.384(4) ?
C38 H38 . 0.9500 ?
C39 H39 . 0.9500 ?
C40 C41 . 1.401(4) ?
C40 C45 . 1.406(4) ?
C40 B2 . 1.653(4) ?
C41 C42 . 1.383(4) ?
C41 H41 . 0.9500 ?
C42 C43 . 1.384(4) ?
C42 H42 . 0.9500 ?
C43 C44 . 1.376(4) ?
C43 H43 . 0.9500 ?
C44 C45 . 1.386(4) ?
C44 H44 . 0.9500 ?
C45 H45 . 0.9500 ?
C46 C51 . 1.396(4) ?
C46 C47 . 1.396(4) ?
C46 B2 . 1.645(4) ?
C47 C48 . 1.378(4) ?
C47 H47 . 0.9500 ?
C48 C49 . 1.377(4) ?
C48 H48 . 0.9500 ?
C49 C50 . 1.375(4) ?
C49 H49 . 0.9500 ?
C50 C51 . 1.385(4) ?
C50 H50 . 0.9500 ?
C51 H51 . 0.9500 ?
C52 C53 . 1.402(4) ?
C52 C57 . 1.404(4) ?
C52 B2 . 1.651(4) ?
C53 C54 . 1.383(4) ?
C53 H53 . 0.9500 ?
C54 C55 . 1.379(5) ?
C54 H54 . 0.9500 ?
C55 C56 . 1.374(4) ?
C55 H55 . 0.9500 ?
C56 C57 . 1.394(4) ?
C56 H56 . 0.9500 ?
C57 H57 . 0.9500 ?
C58 C59 . 1.398(4) ?
C58 C63 . 1.401(4) ?
C58 B2 . 1.644(4) ?
C59 C60 . 1.396(4) ?
C59 H59 . 0.9500 ?
C60 C61 . 1.379(4) ?
C60 H60 . 0.9500 ?
C61 C62 . 1.370(4) ?
C61 H61 . 0.9500 ?
C62 C63 . 1.394(4) ?
C62 H62 . 0.9500 ?
C63 H63 . 0.9500 ?
C3 H3A . 0.9900 ?
C3 H3B . 0.9900 ?
C4 H4A . 0.9800 ?
C4 H4B . 0.9800 ?
C4 H4C . 0.9800 ?
C5 C6 . 1.500(5) ?
C5 H5A . 0.9900 ?
C5 H5B . 0.9900 ?
C6 H6A . 0.9900 ?
C6 H6B . 0.9900 ?
C7 H7A . 0.9800 ?
C7 H7B . 0.9800 ?
C7 H7C . 0.9800 ?
C8 C9 . 1.508(4) ?
C8 H8A . 0.9900 ?
C8 H8B . 0.9900 ?
C9 H9A . 0.9900 ?
C9 H9B . 0.9900 ?

loop_
_geom_torsion_atom_site_label_1
_geom_torsion_atom_site_label_2
_geom_torsion_atom_site_label_3
_geom_torsion_atom_site_label_4
_geom_torsion_site_symmetry_1
_geom_torsion_site_symmetry_2
_geom_torsion_site_symmetry_3
_geom_torsion_site_symmetry_4
_geom_torsion
_geom_torsion_publ_flag
C1 N1 C2 C3 . . . . 104.4(3) ?
C9 N1 C2 C3 . . . . -133.9(3) ?
Co1 N1 C2 C3 . . . . -21.2(3) ?
C21 C16 C17 C18 . . . . -0.5(4) ?
B1 C16 C17 C18 . . . . 175.4(3) ?
C16 C17 C18 C19 . . . . 0.8(5) ?
C17 C18 C19 C20 . . . . -0.4(5) ?
C18 C19 C20 C21 . . . . -0.1(5) ?
C19 C20 C21 C16 . . . . 0.4(5) ?
C17 C16 C21 C20 . . . . -0.1(4) ?
B1 C16 C21 C20 . . . . -175.8(3) ?
C27 C22 C23 C24 . . . . -0.7(4) ?
B1 C22 C23 C24 . . . . -173.5(2) ?
C22 C23 C24 C25 . . . . 0.3(4) ?
C23 C24 C25 C26 . . . . 0.3(4) ?
C24 C25 C26 C27 . . . . -0.4(4) ?
C25 C26 C27 C22 . . . . -0.1(4) ?
C23 C22 C27 C26 . . . . 0.6(4) ?
B1 C22 C27 C26 . . . . 173.2(3) ?
C33 C28 C29 C30 . . . . 1.1(5) ?
B1 C28 C29 C30 . . . . 176.8(3) ?
C28 C29 C30 C31 . . . . -0.2(5) ?
C29 C30 C31 C32 . . . . -0.5(5) ?
C30 C31 C32 C33 . . . . 0.3(5) ?
C31 C32 C33 C28 . . . . 0.7(5) ?
C29 C28 C33 C32 . . . . -1.3(5) ?
B1 C28 C33 C32 . . . . -177.1(3) ?
C39 C34 C35 C36 . . . . -1.8(4) ?
B1 C34 C35 C36 . . . . -173.6(3) ?
C34 C35 C36 C37 . . . . 0.6(4) ?
C35 C36 C37 C38 . . . . 0.7(4) ?
C36 C37 C38 C39 . . . . -0.7(4) ?
C37 C38 C39 C34 . . . . -0.6(4) ?
C35 C34 C39 C38 . . . . 1.8(4) ?
B1 C34 C39 C38 . . . . 173.5(3) ?
C45 C40 C41 C42 . . . . 1.9(4) ?
B2 C40 C41 C42 . . . . 177.9(2) ?
C40 C41 C42 C43 . . . . 0.3(4) ?
C41 C42 C43 C44 . . . . -2.2(4) ?
C42 C43 C44 C45 . . . . 1.8(4) ?
C43 C44 C45 C40 . . . . 0.6(4) ?
C41 C40 C45 C44 . . . . -2.4(4) ?
B2 C40 C45 C44 . . . . -178.4(2) ?
C51 C46 C47 C48 . . . . 0.1(4) ?
B2 C46 C47 C48 . . . . 177.4(3) ?
C46 C47 C48 C49 . . . . -0.7(5) ?
C47 C48 C49 C50 . . . . 0.5(5) ?
C48 C49 C50 C51 . . . . 0.4(5) ?
C49 C50 C51 C46 . . . . -1.1(5) ?
C47 C46 C51 C50 . . . . 0.8(4) ?
B2 C46 C51 C50 . . . . -176.5(3) ?
C57 C52 C53 C54 . . . . 3.0(4) ?
B2 C52 C53 C54 . . . . -175.5(3) ?
C52 C53 C54 C55 . . . . -0.3(5) ?
C53 C54 C55 C56 . . . . -2.2(5) ?
C54 C55 C56 C57 . . . . 1.7(4) ?
C55 C56 C57 C52 . . . . 1.3(4) ?
C53 C52 C57 C56 . . . . -3.5(4) ?
B2 C52 C57 C56 . . . . 175.0(2) ?
C63 C58 C59 C60 . . . . 3.3(4) ?
B2 C58 C59 C60 . . . . -178.3(3) ?
C58 C59 C60 C61 . . . . -2.1(5) ?
C59 C60 C61 C62 . . . . -0.8(5) ?
C60 C61 C62 C63 . . . . 2.1(4) ?
C61 C62 C63 C58 . . . . -0.7(4) ?
C59 C58 C63 C62 . . . . -2.0(4) ?
B2 C58 C63 C62 . . . . 179.7(3) ?
C27 C22 B1 C16 . . . . 28.2(3) ?
C23 C22 B1 C16 . . . . -159.6(2) ?
C27 C22 B1 C34 . . . . -93.6(3) ?
C23 C22 B1 C34 . . . . 78.6(3) ?
C27 C22 B1 C28 . . . . 145.7(2) ?
C23 C22 B1 C28 . . . . -42.2(3) ?
C21 C16 B1 C22 . . . . -137.0(3) ?
C17 C16 B1 C22 . . . . 47.6(3) ?
C21 C16 B1 C34 . . . . -21.5(4) ?
C17 C16 B1 C34 . . . . 163.0(3) ?
C21 C16 B1 C28 . . . . 101.7(3) ?
C17 C16 B1 C28 . . . . -73.7(3) ?
C35 C34 B1 C22 . . . . 79.8(3) ?
C39 C34 B1 C22 . . . . -91.3(3) ?
C35 C34 B1 C16 . . . . -41.3(4) ?
C39 C34 B1 C16 . . . . 147.6(3) ?
C35 C34 B1 C28 . . . . -160.2(3) ?
C39 C34 B1 C28 . . . . 28.7(4) ?
C29 C28 B1 C22 . . . . 154.6(3) ?
C33 C28 B1 C22 . . . . -30.0(4) ?
C29 C28 B1 C16 . . . . -83.6(3) ?
C33 C28 B1 C16 . . . . 91.8(3) ?
C29 C28 B1 C34 . . . . 40.0(4) ?
C33 C28 B1 C34 . . . . -144.6(3) ?
C59 C58 B2 C46 . . . . -178.8(2) ?
C63 C58 B2 C46 . . . . -0.6(4) ?
C59 C58 B2 C52 . . . . 60.2(3) ?
C63 C58 B2 C52 . . . . -121.6(3) ?
C59 C58 B2 C40 . . . . -60.7(3) ?
C63 C58 B2 C40 . . . . 117.5(3) ?
C51 C46 B2 C58 . . . . 96.3(3) ?
C47 C46 B2 C58 . . . . -80.8(3) ?
C51 C46 B2 C52 . . . . -141.0(3) ?
C47 C46 B2 C52 . . . . 41.9(3) ?
C51 C46 B2 C40 . . . . -22.4(3) ?
C47 C46 B2 C40 . . . . 160.5(2) ?
C53 C52 B2 C58 . . . . -16.4(4) ?
C57 C52 B2 C58 . . . . 165.2(2) ?
C53 C52 B2 C46 . . . . -137.9(3) ?
C57 C52 B2 C46 . . . . 43.6(3) ?
C53 C52 B2 C40 . . . . 104.2(3) ?
C57 C52 B2 C40 . . . . -74.2(3) ?
C41 C40 B2 C58 . . . . 168.1(2) ?
C45 C40 B2 C58 . . . . -16.3(3) ?
C41 C40 B2 C46 . . . . -72.7(3) ?
C45 C40 B2 C46 . . . . 102.9(3) ?
C41 C40 B2 C52 . . . . 45.7(3) ?
C45 C40 B2 C52 . . . . -138.6(2) ?
C4 N2 C3 C2 . . . . -172.0(3) ?
C5 N2 C3 C2 . . . . 66.3(3) ?
Co1 N2 C3 C2 . . . . -49.8(3) ?
N1 C2 C3 N2 . . . . 49.6(4) ?
C4 N2 C5 C6 . . . . 106.9(3) ?
C3 N2 C5 C6 . . . . -131.9(3) ?
Co1 N2 C5 C6 . . . . -19.3(3) ?
C7 N3 C6 C5 . . . . -170.4(3) ?
C8 N3 C6 C5 . . . . 68.4(3) ?
Co1 N3 C6 C5 . . . . -48.8(3) ?
N2 C5 C6 N3 . . . . 47.6(4) ?
C6 N3 C8 C9 . . . . -132.8(3) ?
C7 N3 C8 C9 . . . . 106.2(3) ?
Co1 N3 C8 C9 . . . . -19.1(3) ?
C1 N1 C9 C8 . . . . -171.9(2) ?
C2 N1 C9 C8 . . . . 65.9(3) ?
Co1 N1 C9 C8 . . . . -50.6(2) ?
N3 C8 C9 N1 . . . . 48.6(3) ?
